data_4113104
loop_
_publ_author_name
'Asha Rajapakshe'
'Nadine E. Gruhn'
'Dennis L. Lichtenberger'
'Rehan Basta'
'Atta M. Arif'
'Richard D. Ernst'

_publ_section_title
;
 Pentadienyls vs Cyclopentadienyls and Reversal of Metal-Ligand Bonding
 Affinity with Metal Oxidation State: Synthesis, Molecular Structures, and
 Electronic Structures of High-Valent Zirconium Pentadienyl Complexes
;
_journal_name_full 'Journal of the American Chemical Society'
_journal_page_first 14105
_journal_page_last 14116
_journal_paper_doi 10.1021/ja040123+
_journal_volume 126
_journal_year 2004
_chemical_formula_sum 'C13 H16 I2 Zr'
_chemical_formula_weight 517.28
_chemical_name_systematic
;
 ?
;
_space_group_IT_number 14
_symmetry_cell_setting monoclinic
_symmetry_space_group_name_Hall '-P 2yn'
_symmetry_space_group_name_H-M 'P 1 21/n 1'
_atom_sites_solution_hydrogens geom
_atom_sites_solution_primary direct
_atom_sites_solution_secondary difmap
_audit_creation_method SHELXL-97
_cell_angle_alpha 90.00
_cell_angle_beta 95.2980(11)
_cell_angle_gamma 90.00
_cell_formula_units_Z 4
_cell_length_a 8.7300(2)
_cell_length_b 13.1929(3)
_cell_length_c 13.0595(4)
_cell_measurement_reflns_used 3348
_cell_measurement_temperature 150(1)
_cell_measurement_theta_max 27.485
_cell_measurement_theta_min 1.018
_cell_volume 1497.69(7)
_computing_cell_refinement DENZO-SMN
_computing_data_collection 'Nonius COLLECT'
_computing_data_reduction DENZO-SMN
_computing_molecular_graphics 'WinGX, Ortep3'
_computing_structure_refinement 'SHELXL-97 (Sheldrick, 1997)'
_computing_structure_solution SIR97
_diffrn_ambient_temperature 150(1)
_diffrn_measured_fraction_theta_full 0.992
_diffrn_measured_fraction_theta_max 0.992
_diffrn_measurement_device_type 'Nonius KappaCCD Diffractometer'
_diffrn_measurement_method 'Phi plus Omega scan'
_diffrn_radiation_monochromator graphite
_diffrn_radiation_source 'fine-focus sealed tube'
_diffrn_radiation_type MoK\a
_diffrn_radiation_wavelength 0.71073
_diffrn_reflns_av_R_equivalents 0.0418
_diffrn_reflns_av_sigmaI/netI 0.0711
_diffrn_reflns_limit_h_max 11
_diffrn_reflns_limit_h_min -11
_diffrn_reflns_limit_k_max 15
_diffrn_reflns_limit_k_min -17
_diffrn_reflns_limit_l_max 16
_diffrn_reflns_limit_l_min -16
_diffrn_reflns_number 6347
_diffrn_reflns_theta_full 27.50
_diffrn_reflns_theta_max 27.50
_diffrn_reflns_theta_min 3.32
_exptl_absorpt_coefficient_mu 4.831
_exptl_absorpt_correction_T_max 0.8686
_exptl_absorpt_correction_T_min 0.3780
_exptl_absorpt_correction_type multi-scan
_exptl_absorpt_process_details 'DENZO-SMN (Otwinowski & Minor, 1997)'
_exptl_crystal_colour red
_exptl_crystal_density_diffrn 2.294
_exptl_crystal_description 'thin plate'
_exptl_crystal_F_000 960
_exptl_crystal_size_max 0.25
_exptl_crystal_size_mid 0.13
_exptl_crystal_size_min 0.03
_refine_diff_density_max 1.183
_refine_diff_density_min -1.160
_refine_diff_density_rms 0.203
_refine_ls_extinction_coef 0.0020(3)
_refine_ls_extinction_expression Fc^*^=kFc[1+0.001xFc^2^\l^3^/sin(2\q)]^-1/4^
_refine_ls_extinction_method SHELXL
_refine_ls_goodness_of_fit_ref 1.022
_refine_ls_hydrogen_treatment mixed
_refine_ls_matrix_type full
_refine_ls_number_parameters 210
_refine_ls_number_reflns 3412
_refine_ls_number_restraints 0
_refine_ls_restrained_S_all 1.022
_refine_ls_R_factor_all 0.0520
_refine_ls_R_factor_gt 0.0390
_refine_ls_shift/su_max 0.000
_refine_ls_shift/su_mean 0.000
_refine_ls_structure_factor_coef Fsqd
_refine_ls_weighting_details 'calc w=1/[\s^2^(Fo^2^)+(0.0361P)^2^+1.9717P] where P=(Fo^2^+2Fc^2^)/3'
_refine_ls_weighting_scheme calc
_refine_ls_wR_factor_gt 0.0871
_refine_ls_wR_factor_ref 0.0948
_reflns_number_gt 2803
_reflns_number_total 3412
_reflns_threshold_expression >2sigma(I)
_cod_data_source_file ja0401232B_s1_3.cif
_cod_data_source_block rde068
_cod_database_code 4113104

loop_
_symmetry_equiv_pos_as_xyz
'x, y, z'
'-x+1/2, y+1/2, -z+1/2'
'-x, -y, -z'
'x-1/2, -y-1/2, z-1/2'

loop_
_atom_site_label
_atom_site_type_symbol
_atom_site_fract_x
_atom_site_fract_y
_atom_site_fract_z
_atom_site_U_iso_or_equiv
_atom_site_adp_type
_atom_site_occupancy
_atom_site_symmetry_multiplicity
_atom_site_calc_flag
Zr1 Zr 0.27747(5) 0.19448(3) 0.17304(3) 0.01955(15) Uani 1 1 d
I1 I 0.24842(4) 0.00636(2) 0.06300(2) 0.02952(14) Uani 1 1 d
I2 I 0.45569(4) 0.11245(2) 0.34730(2) 0.03225(14) Uani 1 1 d
C1 C 0.3978(6) 0.3720(4) 0.1602(4) 0.0259(11) Uani 1 1 d
C2 C 0.3112(7) 0.3513(4) 0.0697(4) 0.0311(12) Uani 1 1 d
C3 C 0.3471(8) 0.2696(4) 0.0109(4) 0.0332(13) Uani 1 1 d
C4 C 0.4807(7) 0.2120(4) 0.0446(4) 0.0327(13) Uani 1 1 d
C5 C 0.5711(7) 0.2422(4) 0.1285(4) 0.0306(12) Uani 1 1 d
C6 C 0.5695(7) 0.3493(4) 0.1661(4) 0.0283(11) Uani 1 1 d
C7 C 0.6458(8) 0.3622(5) 0.2743(5) 0.0385(14) Uani 1 1 d
C8 C 0.6518(8) 0.4197(5) 0.0934(5) 0.0346(12) Uani 1 1 d
C9 C 0.0732(7) 0.3129(4) 0.2212(5) 0.0368(13) Uani 1 1 d
C10 C 0.1045(7) 0.2495(4) 0.3044(4) 0.0335(13) Uani 1 1 d
C11 C 0.0540(7) 0.1511(5) 0.2743(5) 0.0352(13) Uani 1 1 d
C12 C -0.0041(7) 0.1538(4) 0.1734(5) 0.0350(13) Uani 1 1 d
C13 C 0.0085(6) 0.2546(5) 0.1377(5) 0.0355(13) Uani 1 1 d
H1 H 0.350(7) 0.423(4) 0.209(4) 0.027(14) Uiso 1 1 d
H2 H 0.234(8) 0.378(5) 0.061(5) 0.034(19) Uiso 1 1 d
H3 H 0.295(7) 0.258(4) -0.040(5) 0.027(16) Uiso 1 1 d
H4 H 0.503(8) 0.143(6) 0.010(5) 0.06(2) Uiso 1 1 d
H5 H 0.647(9) 0.202(5) 0.161(5) 0.043(18) Uiso 1 1 d
H7B H 0.757(12) 0.338(7) 0.271(7) 0.09(3) Uiso 1 1 d
H7A H 0.598(10) 0.315(6) 0.322(6) 0.07(3) Uiso 1 1 d
H7C H 0.644(8) 0.435(6) 0.290(5) 0.06(2) Uiso 1 1 d
H8A H 0.603(8) 0.407(5) 0.023(5) 0.045(18) Uiso 1 1 d
H8C H 0.631(9) 0.492(5) 0.112(6) 0.05(2) Uiso 1 1 d
H8B H 0.758(12) 0.408(6) 0.093(7) 0.08(3) Uiso 1 1 d
H9 H 0.087(7) 0.381(4) 0.229(4) 0.031(15) Uiso 1 1 d
H13 H -0.020(9) 0.280(5) 0.061(6) 0.06(2) Uiso 1 1 d
H12 H -0.051(8) 0.104(4) 0.132(5) 0.034(16) Uiso 1 1 d
H11 H 0.070(7) 0.105(4) 0.311(4) 0.021(15) Uiso 1 1 d
H10 H 0.144(7) 0.274(4) 0.372(4) 0.025(14) Uiso 1 1 d

loop_
_atom_site_aniso_label
_atom_site_aniso_U_11
_atom_site_aniso_U_22
_atom_site_aniso_U_33
_atom_site_aniso_U_23
_atom_site_aniso_U_13
_atom_site_aniso_U_12
Zr1 0.0222(3) 0.0192(2) 0.0177(2) -0.00014(15) 0.00407(19) 0.00118(17)
I1 0.0365(3) 0.0239(2) 0.0279(2) -0.00600(12) 0.00187(16) 0.00042(13)
I2 0.0398(3) 0.0301(2) 0.0250(2) 0.00434(12) -0.00673(15) -0.00213(14)
C1 0.025(3) 0.026(2) 0.028(3) -0.0005(19) 0.008(2) 0.001(2)
C2 0.024(3) 0.033(3) 0.038(3) 0.012(2) 0.010(2) -0.003(2)
C3 0.040(4) 0.044(3) 0.015(3) 0.003(2) 0.004(2) -0.004(3)
C4 0.041(4) 0.032(3) 0.028(3) -0.006(2) 0.020(3) -0.004(2)
C5 0.024(3) 0.029(3) 0.041(3) 0.011(2) 0.014(2) 0.006(2)
C6 0.032(3) 0.028(3) 0.025(3) 0.0016(19) 0.005(2) 0.002(2)
C7 0.037(4) 0.041(3) 0.036(3) 0.002(3) -0.004(3) -0.005(3)
C8 0.031(3) 0.034(3) 0.041(3) 0.003(2) 0.012(3) -0.003(3)
C9 0.034(3) 0.025(3) 0.054(4) -0.004(2) 0.019(3) 0.002(2)
C10 0.035(3) 0.033(3) 0.034(3) -0.010(2) 0.011(3) 0.004(2)
C11 0.038(4) 0.033(3) 0.037(3) 0.003(3) 0.019(3) 0.003(3)
C12 0.019(3) 0.039(3) 0.047(3) -0.012(3) 0.005(2) -0.005(2)
C13 0.012(3) 0.056(4) 0.039(3) 0.007(3) 0.006(2) 0.011(2)

loop_
_atom_type_symbol
_atom_type_description
_atom_type_scat_dispersion_real
_atom_type_scat_dispersion_imag
_atom_type_scat_source
C C 0.0033 0.0016 'International Tables Vol C Tables 4.2.6.8 and 6.1.1.4'
H H 0.0000 0.0000 'International Tables Vol C Tables 4.2.6.8 and 6.1.1.4'
I I -0.4742 1.8119 'International Tables Vol C Tables 4.2.6.8 and 6.1.1.4'
Zr Zr -2.9673 0.5597 'International Tables Vol C Tables 4.2.6.8 and 6.1.1.4'

loop_
_geom_angle_atom_site_label_1
_geom_angle_atom_site_label_2
_geom_angle_atom_site_label_3
_geom_angle
C3 Zr1 C13 90.9(2)
C3 Zr1 C9 101.8(2)
C13 Zr1 C9 32.9(2)
C3 Zr1 C10 133.4(2)
C13 Zr1 C10 54.0(2)
C9 Zr1 C10 32.08(19)
C3 Zr1 C2 32.2(2)
C13 Zr1 C2 78.0(2)
C9 Zr1 C2 75.0(2)
C10 Zr1 C2 103.9(2)
C3 Zr1 C12 113.9(2)
C13 Zr1 C12 32.9(2)
C9 Zr1 C12 54.0(2)
C10 Zr1 C12 53.68(19)
C2 Zr1 C12 109.9(2)
C3 Zr1 C11 143.7(2)
C13 Zr1 C11 53.5(2)
C9 Zr1 C11 53.4(2)
C10 Zr1 C11 32.76(19)
C2 Zr1 C11 127.3(2)
C12 Zr1 C11 31.5(2)
C3 Zr1 C4 32.9(2)
C13 Zr1 C4 123.38(19)
C9 Zr1 C4 131.52(19)
C10 Zr1 C4 157.41(18)
C2 Zr1 C4 56.6(2)
C12 Zr1 C4 139.11(19)
C11 Zr1 C4 168.48(19)
C3 Zr1 C1 56.27(18)
C13 Zr1 C1 94.68(19)
C9 Zr1 C1 75.67(19)
C10 Zr1 C1 93.25(18)
C2 Zr1 C1 31.25(18)
C12 Zr1 C1 126.68(18)
C11 Zr1 C1 125.44(18)
C4 Zr1 C1 64.18(17)
C3 Zr1 C5 54.41(19)
C13 Zr1 C5 140.47(18)
C9 Zr1 C5 127.69(18)
C10 Zr1 C5 135.49(19)
C2 Zr1 C5 62.54(18)
C12 Zr1 C5 167.88(19)
C11 Zr1 C5 160.59(19)
C4 Zr1 C5 29.13(18)
C1 Zr1 C5 52.12(16)
C3 Zr1 I2 132.78(16)
C13 Zr1 I2 135.04(14)
C9 Zr1 I2 112.75(15)
C10 Zr1 I2 83.20(14)
C2 Zr1 I2 131.46(14)
C12 Zr1 I2 112.29(14)
C11 Zr1 I2 83.50(15)
C4 Zr1 I2 101.37(14)
C1 Zr1 I2 101.61(12)
C5 Zr1 I2 78.77(12)
C3 Zr1 I1 86.26(14)
C13 Zr1 I1 98.35(15)
C9 Zr1 I1 129.51(15)
C10 Zr1 I1 124.40(14)
C2 Zr1 I1 117.04(14)
C12 Zr1 I1 77.01(13)
C11 Zr1 I1 91.68(14)
C4 Zr1 I1 77.57(12)
C1 Zr1 I1 140.47(12)
C5 Zr1 I1 97.63(12)
I2 Zr1 I1 95.050(16)
C2 C1 C6 117.8(5)
C2 C1 Zr1 71.3(3)
C6 C1 Zr1 102.9(3)
C2 C1 H1 116(3)
C6 C1 H1 123(3)
Zr1 C1 H1 111(3)
C1 C2 C3 120.1(6)
C1 C2 Zr1 77.5(3)
C3 C2 Zr1 72.4(3)
C1 C2 H2 117(5)
C3 C2 H2 121(5)
Zr1 C2 H2 109(5)
C2 C3 C4 117.8(5)
C2 C3 Zr1 75.4(3)
C4 C3 Zr1 77.3(3)
C2 C3 H3 119(4)
C4 C3 H3 123(4)
Zr1 C3 H3 119(4)
C5 C4 C3 119.6(5)
C5 C4 Zr1 83.3(3)
C3 C4 Zr1 69.8(3)
C5 C4 H4 120(4)
C3 C4 H4 120(4)
Zr1 C4 H4 112(4)
C4 C5 C6 121.5(5)
C4 C5 Zr1 67.6(3)
C6 C5 Zr1 96.3(3)
C4 C5 H5 123(4)
C6 C5 H5 115(4)
Zr1 C5 H5 115(4)
C5 C6 C7 113.3(5)
C5 C6 C1 102.0(4)
C7 C6 C1 111.8(5)
C5 C6 C8 110.2(4)
C7 C6 C8 108.3(5)
C1 C6 C8 111.1(4)
C6 C7 H7B 105(5)
C6 C7 H7A 109(5)
H7B C7 H7A 107(7)
C6 C7 H7C 107(4)
H7B C7 H7C 111(7)
H7A C7 H7C 117(6)
C6 C8 H8A 106(4)
C6 C8 H8C 108(4)
H8A C8 H8C 109(6)
C6 C8 H8B 115(5)
H8A C8 H8B 108(7)
H8C C8 H8B 111(7)
C10 C9 C13 108.3(5)
C10 C9 Zr1 74.0(3)
C13 C9 Zr1 73.0(3)
C10 C9 H9 120(4)
C13 C9 H9 132(4)
Zr1 C9 H9 124(4)
C9 C10 C11 107.7(5)
C9 C10 Zr1 73.9(3)
C11 C10 Zr1 74.7(3)
C9 C10 H10 123(3)
C11 C10 H10 129(3)
Zr1 C10 H10 122(3)
C12 C11 C10 108.7(5)
C12 C11 Zr1 74.0(3)
C10 C11 Zr1 72.6(3)
C12 C11 H11 130(4)
C10 C11 H11 121(4)
Zr1 C11 H11 113(4)
C11 C12 C13 108.0(5)
C11 C12 Zr1 74.5(4)
C13 C12 Zr1 72.2(3)
C11 C12 H12 130(4)
C13 C12 H12 121(4)
Zr1 C12 H12 122(4)
C9 C13 C12 107.2(5)
C9 C13 Zr1 74.1(3)
C12 C13 Zr1 74.9(3)
C9 C13 H13 127(4)
C12 C13 H13 126(4)
Zr1 C13 H13 114(4)

loop_
_geom_bond_atom_site_label_1
_geom_bond_atom_site_label_2
_geom_bond_distance
Zr1 C3 2.464(5)
Zr1 C13 2.481(5)
Zr1 C9 2.494(6)
Zr1 C10 2.495(6)
Zr1 C2 2.502(5)
Zr1 C12 2.516(6)
Zr1 C11 2.522(6)
Zr1 C4 2.563(5)
Zr1 C1 2.579(5)
Zr1 C5 2.753(6)
Zr1 I2 2.8491(5)
Zr1 I1 2.8673(5)
C1 C2 1.370(8)
C1 C6 1.523(8)
C1 H1 1.04(6)
C2 C3 1.376(9)
C2 H2 0.76(7)
C3 C4 1.427(9)
C3 H3 0.79(6)
C4 C5 1.349(8)
C4 H4 1.05(8)
C5 C6 1.497(8)
C5 H5 0.92(7)
C6 C7 1.515(8)
C6 C8 1.551(8)
C7 H7B 1.03(10)
C7 H7A 1.00(9)
C7 H7C 0.98(8)
C8 H8A 0.99(7)
C8 H8C 1.00(7)
C8 H8B 0.94(10)
C9 C10 1.379(8)
C9 C13 1.409(9)
C9 H9 0.92(6)
C10 C11 1.415(8)
C10 H10 0.97(6)
C11 C12 1.369(9)
C11 H11 0.79(6)
C12 C13 1.416(9)
C12 H12 0.93(6)
C13 H13 1.06(8)

loop_
_geom_torsion_atom_site_label_1
_geom_torsion_atom_site_label_2
_geom_torsion_atom_site_label_3
_geom_torsion_atom_site_label_4
_geom_torsion
C3 Zr1 C1 C2 30.5(4)
C13 Zr1 C1 C2 -57.5(4)
C9 Zr1 C1 C2 -84.6(4)
C10 Zr1 C1 C2 -111.6(4)
C12 Zr1 C1 C2 -65.9(4)
C11 Zr1 C1 C2 -105.1(4)
C4 Zr1 C1 C2 67.5(4)
C5 Zr1 C1 C2 99.0(4)
I2 Zr1 C1 C2 164.6(3)
I1 Zr1 C1 C2 51.7(4)
C3 Zr1 C1 C6 -84.8(4)
C13 Zr1 C1 C6 -172.8(3)
C9 Zr1 C1 C6 160.1(4)
C10 Zr1 C1 C6 133.1(3)
C2 Zr1 C1 C6 -115.3(5)
C12 Zr1 C1 C6 178.8(3)
C11 Zr1 C1 C6 139.6(3)
C4 Zr1 C1 C6 -47.8(3)
C5 Zr1 C1 C6 -16.3(3)
I2 Zr1 C1 C6 49.3(3)
I1 Zr1 C1 C6 -63.6(4)
C6 C1 C2 C3 34.2(7)
Zr1 C1 C2 C3 -60.9(5)
C6 C1 C2 Zr1 95.0(4)
C3 Zr1 C2 C1 -127.6(6)
C13 Zr1 C2 C1 120.8(4)
C9 Zr1 C2 C1 87.0(4)
C10 Zr1 C2 C1 72.9(4)
C12 Zr1 C2 C1 128.9(3)
C11 Zr1 C2 C1 98.6(4)
C4 Zr1 C2 C1 -94.7(4)
C5 Zr1 C2 C1 -61.5(3)
I2 Zr1 C2 C1 -20.3(4)
I1 Zr1 C2 C1 -145.9(3)
C13 Zr1 C2 C3 -111.7(4)
C9 Zr1 C2 C3 -145.4(4)
C10 Zr1 C2 C3 -159.5(4)
C12 Zr1 C2 C3 -103.6(4)
C11 Zr1 C2 C3 -133.8(4)
C4 Zr1 C2 C3 32.9(4)
C1 Zr1 C2 C3 127.6(6)
C5 Zr1 C2 C3 66.1(4)
I2 Zr1 C2 C3 107.3(4)
I1 Zr1 C2 C3 -18.3(4)
C1 C2 C3 C4 -3.4(8)
Zr1 C2 C3 C4 -66.8(5)
C1 C2 C3 Zr1 63.4(5)
C13 Zr1 C3 C2 65.4(4)
C9 Zr1 C3 C2 34.1(4)
C10 Zr1 C3 C2 27.9(5)
C12 Zr1 C3 C2 89.7(4)
C11 Zr1 C3 C2 76.0(5)
C4 Zr1 C3 C2 -123.5(5)
C1 Zr1 C3 C2 -29.6(3)
C5 Zr1 C3 C2 -94.2(4)
I2 Zr1 C3 C2 -102.9(4)
I1 Zr1 C3 C2 163.7(4)
C13 Zr1 C3 C4 -171.1(4)
C9 Zr1 C3 C4 157.6(3)
C10 Zr1 C3 C4 151.4(3)
C2 Zr1 C3 C4 123.5(5)
C12 Zr1 C3 C4 -146.8(3)
C11 Zr1 C3 C4 -160.5(3)
C1 Zr1 C3 C4 93.9(4)
C5 Zr1 C3 C4 29.4(3)
I2 Zr1 C3 C4 20.6(4)
I1 Zr1 C3 C4 -72.8(3)
C2 C3 C4 C5 -3.6(8)
Zr1 C3 C4 C5 -69.4(5)
C2 C3 C4 Zr1 65.8(5)
C3 Zr1 C4 C5 125.0(5)
C13 Zr1 C4 C5 135.7(3)
C9 Zr1 C4 C5 95.1(4)
C10 Zr1 C4 C5 60.0(7)
C2 Zr1 C4 C5 92.8(4)
C12 Zr1 C4 C5 174.9(3)
C11 Zr1 C4 C5 -153.8(9)
C1 Zr1 C4 C5 57.8(3)
I2 Zr1 C4 C5 -39.7(3)
I1 Zr1 C4 C5 -132.5(3)
C13 Zr1 C4 C3 10.7(4)
C9 Zr1 C4 C3 -29.9(4)
C10 Zr1 C4 C3 -65.0(6)
C2 Zr1 C4 C3 -32.1(3)
C12 Zr1 C4 C3 49.9(4)
C11 Zr1 C4 C3 81.2(11)
C1 Zr1 C4 C3 -67.2(3)
C5 Zr1 C4 C3 -125.0(5)
I2 Zr1 C4 C3 -164.7(3)
I1 Zr1 C4 C3 102.6(3)
C3 C4 C5 C6 -21.3(8)
Zr1 C4 C5 C6 -83.4(5)
C3 C4 C5 Zr1 62.1(5)
C3 Zr1 C5 C4 -33.2(3)
C13 Zr1 C5 C4 -66.5(5)
C9 Zr1 C5 C4 -109.5(4)
C10 Zr1 C5 C4 -151.7(4)
C2 Zr1 C5 C4 -69.9(4)
C12 Zr1 C5 C4 -16.2(10)
C11 Zr1 C5 C4 164.6(5)
C1 Zr1 C5 C4 -105.2(4)
I2 Zr1 C5 C4 140.3(3)
I1 Zr1 C5 C4 46.6(3)
C3 Zr1 C5 C6 88.3(3)
C13 Zr1 C5 C6 55.0(5)
C9 Zr1 C5 C6 12.0(4)
C10 Zr1 C5 C6 -30.1(4)
C2 Zr1 C5 C6 51.6(3)
C12 Zr1 C5 C6 105.3(9)
C11 Zr1 C5 C6 -73.9(6)
C4 Zr1 C5 C6 121.5(5)
C1 Zr1 C5 C6 16.3(3)
I2 Zr1 C5 C6 -98.2(3)
I1 Zr1 C5 C6 168.2(3)
C4 C5 C6 C7 165.3(5)
Zr1 C5 C6 C7 97.8(5)
C4 C5 C6 C1 44.9(6)
Zr1 C5 C6 C1 -22.6(4)
C4 C5 C6 C8 -73.2(7)
Zr1 C5 C6 C8 -140.7(4)
C2 C1 C6 C5 -50.7(6)
Zr1 C1 C6 C5 24.7(4)
C2 C1 C6 C7 -172.1(5)
Zr1 C1 C6 C7 -96.7(4)
C2 C1 C6 C8 66.7(6)
Zr1 C1 C6 C8 142.1(4)
C3 Zr1 C9 C10 -171.5(4)
C13 Zr1 C9 C10 115.5(5)
C2 Zr1 C9 C10 -153.5(4)
C12 Zr1 C9 C10 77.4(4)
C11 Zr1 C9 C10 38.0(3)
C4 Zr1 C9 C10 -155.4(3)
C1 Zr1 C9 C10 -121.2(4)
C5 Zr1 C9 C10 -117.7(4)
I2 Zr1 C9 C10 -24.4(4)
I1 Zr1 C9 C10 93.6(4)
C3 Zr1 C9 C13 73.1(4)
C10 Zr1 C9 C13 -115.5(5)
C2 Zr1 C9 C13 91.0(4)
C12 Zr1 C9 C13 -38.1(3)
C11 Zr1 C9 C13 -77.5(4)
C4 Zr1 C9 C13 89.1(4)
C1 Zr1 C9 C13 123.4(4)
C5 Zr1 C9 C13 126.9(3)
I2 Zr1 C9 C13 -139.8(3)
I1 Zr1 C9 C13 -21.8(4)
C13 C9 C10 C11 -2.1(7)
Zr1 C9 C10 C11 -67.6(4)
C13 C9 C10 Zr1 65.5(4)
C3 Zr1 C10 C9 11.5(5)
C13 Zr1 C10 C9 -37.3(4)
C2 Zr1 C10 C9 26.4(4)
C12 Zr1 C10 C9 -78.4(4)
C11 Zr1 C10 C9 -114.0(5)
C4 Zr1 C10 C9 54.1(7)
C1 Zr1 C10 C9 56.1(4)
C5 Zr1 C10 C9 91.1(4)
I2 Zr1 C10 C9 157.5(4)
I1 Zr1 C10 C9 -111.1(3)
C3 Zr1 C10 C11 125.5(4)
C13 Zr1 C10 C11 76.7(4)
C9 Zr1 C10 C11 114.0(5)
C2 Zr1 C10 C11 140.4(4)
C12 Zr1 C10 C11 35.6(3)
C4 Zr1 C10 C11 168.1(5)
C1 Zr1 C10 C11 170.1(4)
C5 Zr1 C10 C11 -154.9(3)
I2 Zr1 C10 C11 -88.5(3)
I1 Zr1 C10 C11 2.9(4)
C9 C10 C11 C12 1.4(7)
Zr1 C10 C11 C12 -65.7(4)
C9 C10 C11 Zr1 67.1(4)
C3 Zr1 C11 C12 24.5(5)
C13 Zr1 C11 C12 37.7(3)
C9 Zr1 C11 C12 79.0(4)
C10 Zr1 C11 C12 116.1(5)
C2 Zr1 C11 C12 65.0(4)
C4 Zr1 C11 C12 -40.6(11)
C1 Zr1 C11 C12 104.0(4)
C5 Zr1 C11 C12 179.7(5)
I2 Zr1 C11 C12 -156.3(3)
I1 Zr1 C11 C12 -61.5(3)
C3 Zr1 C11 C10 -91.6(4)
C13 Zr1 C11 C10 -78.4(4)
C9 Zr1 C11 C10 -37.2(3)
C2 Zr1 C11 C10 -51.1(4)
C12 Zr1 C11 C10 -116.1(5)
C4 Zr1 C11 C10 -156.7(9)
C1 Zr1 C11 C10 -12.1(4)
C5 Zr1 C11 C10 63.5(7)
I2 Zr1 C11 C10 87.5(3)
I1 Zr1 C11 C10 -177.6(3)
C10 C11 C12 C13 -0.1(7)
Zr1 C11 C12 C13 -64.9(4)
C10 C11 C12 Zr1 64.8(4)
C3 Zr1 C12 C11 -164.4(3)
C13 Zr1 C12 C11 -115.2(5)
C9 Zr1 C12 C11 -77.1(4)
C10 Zr1 C12 C11 -37.1(3)
C2 Zr1 C12 C11 -129.9(3)
C4 Zr1 C12 C11 168.5(3)
C1 Zr1 C12 C11 -99.7(4)
C5 Zr1 C12 C11 -179.5(7)
I2 Zr1 C12 C11 25.5(4)
I1 Zr1 C12 C11 115.7(3)
C3 Zr1 C12 C13 -49.2(4)
C9 Zr1 C12 C13 38.1(3)
C10 Zr1 C12 C13 78.1(4)
C2 Zr1 C12 C13 -14.7(4)
C11 Zr1 C12 C13 115.2(5)
C4 Zr1 C12 C13 -76.3(4)
C1 Zr1 C12 C13 15.5(4)
C5 Zr1 C12 C13 -64.3(9)
I2 Zr1 C12 C13 140.7(3)
I1 Zr1 C12 C13 -129.1(3)
C10 C9 C13 C12 2.1(7)
Zr1 C9 C13 C12 68.2(4)
C10 C9 C13 Zr1 -66.1(4)
C11 C12 C13 C9 -1.2(7)
Zr1 C12 C13 C9 -67.6(4)
C11 C12 C13 Zr1 66.4(4)
C3 Zr1 C13 C9 -110.5(4)
C10 Zr1 C13 C9 36.3(3)
C2 Zr1 C13 C9 -80.9(4)
C12 Zr1 C13 C9 113.3(5)
C11 Zr1 C13 C9 77.2(4)
C4 Zr1 C13 C9 -116.3(4)
C1 Zr1 C13 C9 -54.3(4)
C5 Zr1 C13 C9 -84.0(4)
I2 Zr1 C13 C9 57.3(4)
I1 Zr1 C13 C9 163.1(3)
C3 Zr1 C13 C12 136.2(4)
C9 Zr1 C13 C12 -113.3(5)
C10 Zr1 C13 C12 -77.0(4)
C2 Zr1 C13 C12 165.9(4)
C11 Zr1 C13 C12 -36.0(3)
C4 Zr1 C13 C12 130.4(3)
C1 Zr1 C13 C12 -167.6(3)
C5 Zr1 C13 C12 162.7(3)
I2 Zr1 C13 C12 -56.0(4)
I1 Zr1 C13 C12 49.8(3)
